data_2228419
loop_
_publ_author_name
'bin Shawkataly, Omar'
'Tariq, Abu'
'Yeap, Chin Sing'
'Fun, Hoong-Kun'

_publ_section_title
;
 (Benzyldiphenylphosphane)chloridogold(I)
;
_journal_coeditor_code IS2625
_journal_issue 12
_journal_name_full 'Acta Crystallographica Section E'
_journal_page_first m1535
_journal_page_last m1536
_journal_paper_doi 10.1107/S1600536810045071
_journal_volume 66
_journal_year 2010
_chemical_formula_iupac '[Au Cl (C19 H17 P)]'
_chemical_formula_moiety 'C19 H17 Au Cl P'
_chemical_formula_sum 'C19 H17 Au Cl P'
_chemical_formula_weight 508.71
_chemical_name_systematic
;
(Benzyldiphenylphosphane)chloridogold(I)
;
_space_group_IT_number 15
_symmetry_cell_setting monoclinic
_symmetry_space_group_name_Hall '-C 2yc'
_symmetry_space_group_name_H-M 'C 1 2/c 1'
_atom_sites_solution_hydrogens geom
_atom_sites_solution_primary direct
_atom_sites_solution_secondary difmap
_audit_creation_method SHELXL-97
_cell_angle_alpha 90.00
_cell_angle_beta 91.012(2)
_cell_angle_gamma 90.00
_cell_formula_units_Z 8
_cell_length_a 16.1403(11)
_cell_length_b 9.0380(7)
_cell_length_c 23.5259(17)
_cell_measurement_reflns_used 9893
_cell_measurement_temperature 100.00(10)
_cell_measurement_theta_max 37.37
_cell_measurement_theta_min 2.73
_cell_volume 3431.3(4)
_computing_cell_refinement 'SAINT (Bruker, 2009)'
_computing_data_collection 'APEX2 (Bruker, 2009)'
_computing_data_reduction 'SAINT (Bruker, 2009)'
_computing_molecular_graphics 'SHELXTL (Sheldrick, 2008)'
_computing_publication_material 'SHELXTL (Sheldrick, 2008) and PLATON (Spek, 2009)'
_computing_structure_refinement 'SHELXTL (Sheldrick, 2008)'
_computing_structure_solution 'SHELXTL (Sheldrick, 2008)'
_diffrn_ambient_temperature 100
_diffrn_measured_fraction_theta_full 0.992
_diffrn_measured_fraction_theta_max 0.992
_diffrn_measurement_device_type 'Bruker APEXII DUO CCD area-detector'
_diffrn_measurement_method '\f and \w'
_diffrn_radiation_monochromator graphite
_diffrn_radiation_source 'fine-focus sealed tube'
_diffrn_radiation_type MoK\a
_diffrn_radiation_wavelength 0.71073
_diffrn_reflns_av_R_equivalents 0.0304
_diffrn_reflns_av_sigmaI/netI 0.0290
_diffrn_reflns_limit_h_max 26
_diffrn_reflns_limit_h_min -26
_diffrn_reflns_limit_k_max 14
_diffrn_reflns_limit_k_min -7
_diffrn_reflns_limit_l_max 37
_diffrn_reflns_limit_l_min -37
_diffrn_reflns_number 28002
_diffrn_reflns_theta_full 35.00
_diffrn_reflns_theta_max 35.00
_diffrn_reflns_theta_min 2.73
_diffrn_standards_number 0
_exptl_absorpt_coefficient_mu 8.817
_exptl_absorpt_correction_T_max 0.4077
_exptl_absorpt_correction_T_min 0.1962
_exptl_absorpt_correction_type multi-scan
_exptl_absorpt_process_details '(<i>SADABS</i>; Bruker, 2009)'
_exptl_crystal_colour colourless
_exptl_crystal_density_diffrn 1.969
_exptl_crystal_density_method 'not measured'
_exptl_crystal_description plate
_exptl_crystal_F_000 1936
_exptl_crystal_size_max 0.27
_exptl_crystal_size_mid 0.22
_exptl_crystal_size_min 0.12
_refine_diff_density_max 1.427
_refine_diff_density_min -2.375
_refine_ls_extinction_method none
_refine_ls_goodness_of_fit_ref 1.137
_refine_ls_hydrogen_treatment constr
_refine_ls_matrix_type full
_refine_ls_number_parameters 199
_refine_ls_number_reflns 7489
_refine_ls_number_restraints 0
_refine_ls_restrained_S_all 1.137
_refine_ls_R_factor_all 0.0330
_refine_ls_R_factor_gt 0.0276
_refine_ls_shift/su_max 0.002
_refine_ls_shift/su_mean 0.000
_refine_ls_structure_factor_coef Fsqd
_refine_ls_weighting_details 'calc w=1/[\s^2^(Fo^2^)+(0.0000P)^2^+12.0783P] where P=(Fo^2^+2Fc^2^)/3'
_refine_ls_weighting_scheme calc
_refine_ls_wR_factor_gt 0.0516
_refine_ls_wR_factor_ref 0.0531
_reflns_number_gt 6751
_reflns_number_total 7489
_reflns_threshold_expression I>2\s(I)
_cod_data_source_file is2625.cif
_cod_data_source_block I
_cod_original_sg_symbol_H-M 'C 2/c'
_cod_database_code 2228419
_cod_database_fobs_code 2228419

loop_
_symmetry_equiv_pos_as_xyz
'x, y, z'
'-x, y, -z+1/2'
'x+1/2, y+1/2, z'
'-x+1/2, y+1/2, -z+1/2'
'-x, -y, -z'
'x, -y, z-1/2'
'-x+1/2, -y+1/2, -z'
'x+1/2, -y+1/2, z-1/2'

loop_
_atom_site_type_symbol
_atom_site_label
_atom_site_fract_x
_atom_site_fract_y
_atom_site_fract_z
_atom_site_U_iso_or_equiv
_atom_site_adp_type
_atom_site_calc_flag
_atom_site_refinement_flags
_atom_site_occupancy
_atom_site_disorder_assembly
_atom_site_disorder_group
Au Au1 0.323189(5) 0.699677(10) 0.101304(4) 0.01995(3) Uani d . 1 . .
Cl Cl1 0.31261(4) 0.94885(7) 0.08307(3) 0.02787(12) Uani d . 1 . .
P P1 0.34216(4) 0.45646(7) 0.11042(3) 0.01953(11) Uani d . 1 . .
C C1 0.11935(17) 0.4585(3) 0.08496(12) 0.0293(5) Uani d . 1 . .
H H1A 0.1301 0.5168 0.0534 0.035 Uiso calc R 1 . .
C C2 0.04361(18) 0.4704(4) 0.11189(14) 0.0354(6) Uani d . 1 . .
H H2A 0.0039 0.5364 0.0980 0.042 Uiso calc R 1 . .
C C3 0.02680(18) 0.3854(4) 0.15894(14) 0.0367(7) Uani d . 1 . .
H H3A -0.0241 0.3937 0.1766 0.044 Uiso calc R 1 . .
C C4 0.08609(19) 0.2873(4) 0.17987(14) 0.0353(6) Uani d . 1 . .
H H4A 0.0754 0.2306 0.2119 0.042 Uiso calc R 1 . .
C C5 0.16161(18) 0.2743(3) 0.15271(13) 0.0304(5) Uani d . 1 . .
H H5A 0.2010 0.2077 0.1665 0.036 Uiso calc R 1 . .
C C6 0.17911(15) 0.3596(3) 0.10519(11) 0.0243(5) Uani d . 1 . .
C C7 0.26100(16) 0.3445(3) 0.07589(11) 0.0238(4) Uani d . 1 . .
H H7A 0.2545 0.3751 0.0365 0.029 Uiso calc R 1 . .
H H7B 0.2777 0.2414 0.0762 0.029 Uiso calc R 1 . .
C C8 0.34892(14) 0.3852(3) 0.18224(10) 0.0210(4) Uani d . 1 . .
C C9 0.31074(17) 0.4608(3) 0.22617(11) 0.0264(5) Uani d . 1 . .
H H9A 0.2867 0.5528 0.2195 0.032 Uiso calc R 1 . .
C C10 0.3088(2) 0.3977(4) 0.27999(12) 0.0334(6) Uani d . 1 . .
H H10A 0.2819 0.4465 0.3092 0.040 Uiso calc R 1 . .
C C11 0.34654(19) 0.2628(4) 0.29046(12) 0.0305(5) Uani d . 1 . .
H H11A 0.3461 0.2224 0.3268 0.037 Uiso calc R 1 . .
C C12 0.38490(18) 0.1881(3) 0.24694(13) 0.0313(5) Uani d . 1 . .
H H12A 0.4097 0.0969 0.2540 0.038 Uiso calc R 1 . .
C C13 0.38647(18) 0.2485(3) 0.19300(12) 0.0284(5) Uani d . 1 . .
H H13A 0.4125 0.1981 0.1638 0.034 Uiso calc R 1 . .
C C14 0.43910(15) 0.4021(3) 0.07884(10) 0.0208(4) Uani d . 1 . .
C C15 0.51087(17) 0.4641(4) 0.10215(13) 0.0322(6) Uani d . 1 . .
H H15A 0.5074 0.5293 0.1326 0.039 Uiso calc R 1 . .
C C16 0.58762(17) 0.4292(4) 0.08027(13) 0.0305(5) Uani d . 1 . .
H H16A 0.6355 0.4708 0.0960 0.037 Uiso calc R 1 . .
C C17 0.59297(17) 0.3323(3) 0.03495(12) 0.0277(5) Uani d . 1 . .
H H17A 0.6445 0.3080 0.0205 0.033 Uiso calc R 1 . .
C C18 0.52207(19) 0.2721(4) 0.01125(13) 0.0349(6) Uani d . 1 . .
H H18A 0.5259 0.2081 -0.0196 0.042 Uiso calc R 1 . .
C C19 0.44462(17) 0.3060(3) 0.03307(12) 0.0296(5) Uani d . 1 . .
H H19A 0.3969 0.2645 0.0170 0.036 Uiso calc R 1 . .

loop_
_atom_site_aniso_label
_atom_site_aniso_U_11
_atom_site_aniso_U_22
_atom_site_aniso_U_33
_atom_site_aniso_U_12
_atom_site_aniso_U_13
_atom_site_aniso_U_23
Au1 0.01950(4) 0.01675(4) 0.02361(4) 0.00189(3) 0.00046(3) -0.00088(3)
Cl1 0.0251(3) 0.0164(2) 0.0422(3) 0.0030(2) 0.0035(2) 0.0030(2)
P1 0.0198(2) 0.0172(3) 0.0215(3) 0.0010(2) -0.0013(2) -0.0018(2)
C1 0.0257(11) 0.0302(13) 0.0317(13) 0.0055(10) -0.0051(10) -0.0069(10)
C2 0.0240(12) 0.0407(17) 0.0414(16) 0.0082(11) -0.0059(11) -0.0109(13)
C3 0.0254(12) 0.0434(18) 0.0412(16) -0.0034(12) 0.0006(11) -0.0158(13)
C4 0.0312(13) 0.0360(16) 0.0387(15) -0.0118(12) 0.0010(11) -0.0027(12)
C5 0.0278(12) 0.0252(13) 0.0381(14) -0.0022(10) -0.0032(10) 0.0006(10)
C6 0.0218(10) 0.0208(11) 0.0302(12) -0.0006(8) -0.0048(9) -0.0058(9)
C7 0.0251(10) 0.0199(10) 0.0262(11) 0.0007(9) -0.0040(9) -0.0037(8)
C8 0.0201(9) 0.0202(10) 0.0228(10) 0.0004(8) -0.0015(8) 0.0001(8)
C9 0.0300(12) 0.0212(11) 0.0279(12) 0.0021(9) 0.0018(9) -0.0007(9)
C10 0.0443(16) 0.0291(13) 0.0270(12) -0.0017(12) 0.0070(11) -0.0016(10)
C11 0.0350(13) 0.0309(14) 0.0255(12) -0.0053(11) 0.0000(10) 0.0042(10)
C12 0.0322(13) 0.0298(14) 0.0319(13) 0.0053(11) 0.0004(10) 0.0087(11)
C13 0.0309(12) 0.0258(12) 0.0287(12) 0.0081(10) 0.0022(10) 0.0035(10)
C14 0.0217(9) 0.0188(10) 0.0219(10) 0.0041(8) -0.0011(8) 0.0012(8)
C15 0.0241(11) 0.0358(15) 0.0367(14) 0.0007(11) -0.0008(10) -0.0128(12)
C16 0.0221(11) 0.0350(15) 0.0343(13) 0.0024(10) -0.0021(10) -0.0026(11)
C17 0.0251(11) 0.0327(14) 0.0253(11) 0.0041(10) 0.0036(9) 0.0037(10)
C18 0.0314(13) 0.0429(18) 0.0305(13) 0.0014(12) 0.0055(11) -0.0118(12)
C19 0.0271(11) 0.0351(14) 0.0266(12) 0.0002(11) 0.0002(9) -0.0081(11)

loop_
_atom_type_symbol
_atom_type_description
_atom_type_scat_dispersion_real
_atom_type_scat_dispersion_imag
_atom_type_scat_source
C C 0.0033 0.0016 'International Tables Vol C Tables 4.2.6.8 and 6.1.1.4'
H H 0.0000 0.0000 'International Tables Vol C Tables 4.2.6.8 and 6.1.1.4'
P P 0.1023 0.0942 'International Tables Vol C Tables 4.2.6.8 and 6.1.1.4'
Cl Cl 0.1484 0.1585 'International Tables Vol C Tables 4.2.6.8 and 6.1.1.4'
Au Au -2.0133 8.8022 'International Tables Vol C Tables 4.2.6.8 and 6.1.1.4'

loop_
_geom_angle_atom_site_label_1
_geom_angle_atom_site_label_2
_geom_angle_atom_site_label_3
_geom_angle_site_symmetry_1
_geom_angle_site_symmetry_3
_geom_angle
_geom_angle_publ_flag
P1 Au1 Cl1 . . 173.62(2) y
C8 P1 C14 . . 104.37(11) ?
C8 P1 C7 . . 104.37(12) ?
C14 P1 C7 . . 106.50(12) ?
C8 P1 Au1 . . 116.52(8) ?
C14 P1 Au1 . . 110.26(8) ?
C7 P1 Au1 . . 113.94(9) ?
C2 C1 C6 . . 120.2(3) ?
C2 C1 H1A . . 119.9 ?
C6 C1 H1A . . 119.9 ?
C3 C2 C1 . . 120.6(3) ?
C3 C2 H2A . . 119.7 ?
C1 C2 H2A . . 119.7 ?
C2 C3 C4 . . 119.8(3) ?
C2 C3 H3A . . 120.1 ?
C4 C3 H3A . . 120.1 ?
C3 C4 C5 . . 119.7(3) ?
C3 C4 H4A . . 120.2 ?
C5 C4 H4A . . 120.2 ?
C6 C5 C4 . . 120.9(3) ?
C6 C5 H5A . . 119.5 ?
C4 C5 H5A . . 119.5 ?
C5 C6 C1 . . 118.8(3) ?
C5 C6 C7 . . 120.6(2) ?
C1 C6 C7 . . 120.6(3) ?
C6 C7 P1 . . 111.89(17) ?
C6 C7 H7A . . 109.2 ?
P1 C7 H7A . . 109.2 ?
C6 C7 H7B . . 109.2 ?
P1 C7 H7B . . 109.2 ?
H7A C7 H7B . . 107.9 ?
C9 C8 C13 . . 119.7(2) ?
C9 C8 P1 . . 119.93(19) ?
C13 C8 P1 . . 120.16(19) ?
C10 C9 C8 . . 119.6(3) ?
C10 C9 H9A . . 120.2 ?
C8 C9 H9A . . 120.2 ?
C11 C10 C9 . . 120.4(3) ?
C11 C10 H10A . . 119.8 ?
C9 C10 H10A . . 119.8 ?
C12 C11 C10 . . 120.0(3) ?
C12 C11 H11A . . 120.0 ?
C10 C11 H11A . . 120.0 ?
C13 C12 C11 . . 120.2(3) ?
C13 C12 H12A . . 119.9 ?
C11 C12 H12A . . 119.9 ?
C12 C13 C8 . . 120.0(3) ?
C12 C13 H13A . . 120.0 ?
C8 C13 H13A . . 120.0 ?
C19 C14 C15 . . 119.6(2) ?
C19 C14 P1 . . 123.8(2) ?
C15 C14 P1 . . 116.63(19) ?
C16 C15 C14 . . 120.4(3) ?
C16 C15 H15A . . 119.8 ?
C14 C15 H15A . . 119.8 ?
C17 C16 C15 . . 119.9(3) ?
C17 C16 H16A . . 120.0 ?
C15 C16 H16A . . 120.0 ?
C18 C17 C16 . . 120.0(3) ?
C18 C17 H17A . . 120.0 ?
C16 C17 H17A . . 120.0 ?
C17 C18 C19 . . 120.6(3) ?
C17 C18 H18A . . 119.7 ?
C19 C18 H18A . . 119.7 ?
C14 C19 C18 . . 119.6(3) ?
C14 C19 H19A . . 120.2 ?
C18 C19 H19A . . 120.2 ?

loop_
_geom_bond_atom_site_label_1
_geom_bond_atom_site_label_2
_geom_bond_site_symmetry_2
_geom_bond_distance
_geom_bond_publ_flag
Au1 P1 . 2.2292(7) y
Au1 Cl1 . 2.2983(7) y
P1 C8 . 1.810(3) ?
P1 C14 . 1.812(2) ?
P1 C7 . 1.834(3) ?
C1 C2 . 1.391(4) ?
C1 C6 . 1.393(4) ?
C1 H1A . 0.9300 ?
C2 C3 . 1.379(5) ?
C2 H2A . 0.9300 ?
C3 C4 . 1.388(5) ?
C3 H3A . 0.9300 ?
C4 C5 . 1.391(4) ?
C4 H4A . 0.9300 ?
C5 C6 . 1.391(4) ?
C5 H5A . 0.9300 ?
C6 C7 . 1.508(4) ?
C7 H7A . 0.9700 ?
C7 H7B . 0.9700 ?
C8 C9 . 1.391(4) ?
C8 C13 . 1.398(4) ?
C9 C10 . 1.389(4) ?
C9 H9A . 0.9300 ?
C10 C11 . 1.383(5) ?
C10 H10A . 0.9300 ?
C11 C12 . 1.382(4) ?
C11 H11A . 0.9300 ?
C12 C13 . 1.382(4) ?
C12 H12A . 0.9300 ?
C13 H13A . 0.9300 ?
C14 C19 . 1.387(4) ?
C14 C15 . 1.391(4) ?
C15 C16 . 1.386(4) ?
C15 H15A . 0.9300 ?
C16 C17 . 1.383(4) ?
C16 H16A . 0.9300 ?
C17 C18 . 1.376(4) ?
C17 H17A . 0.9300 ?
C18 C19 . 1.394(4) ?
C18 H18A . 0.9300 ?
C19 H19A . 0.9300 ?

loop_
_geom_hbond_atom_site_label_D
_geom_hbond_atom_site_label_H
_geom_hbond_atom_site_label_A
_geom_hbond_site_symmetry_A
_geom_hbond_distance_DH
_geom_hbond_distance_HA
_geom_hbond_distance_DA
_geom_hbond_angle_DHA
_geom_hbond_publ_flag
C7 H7B Cl1 1_545 0.97 2.71 3.675(3) 175 yes

loop_
_geom_torsion_atom_site_label_1
_geom_torsion_atom_site_label_2
_geom_torsion_atom_site_label_3
_geom_torsion_atom_site_label_4
_geom_torsion_site_symmetry_1
_geom_torsion_site_symmetry_2
_geom_torsion_site_symmetry_3
_geom_torsion_site_symmetry_4
_geom_torsion
_geom_torsion_publ_flag
C6 C1 C2 C3 . . . . 0.3(5) ?
C1 C2 C3 C4 . . . . 0.3(5) ?
C2 C3 C4 C5 . . . . -0.8(5) ?
C3 C4 C5 C6 . . . . 0.8(5) ?
C4 C5 C6 C1 . . . . -0.2(4) ?
C4 C5 C6 C7 . . . . -179.8(3) ?
C2 C1 C6 C5 . . . . -0.4(4) ?
C2 C1 C6 C7 . . . . 179.3(3) ?
C5 C6 C7 P1 . . . . -83.8(3) ?
C1 C6 C7 P1 . . . . 96.6(3) ?
C8 P1 C7 C6 . . . . 60.1(2) ?
C14 P1 C7 C6 . . . . 170.15(18) ?
Au1 P1 C7 C6 . . . . -68.1(2) ?
C14 P1 C8 C9 . . . . 147.9(2) ?
C7 P1 C8 C9 . . . . -100.5(2) ?
Au1 P1 C8 C9 . . . . 26.0(2) ?
C14 P1 C8 C13 . . . . -37.4(2) ?
C7 P1 C8 C13 . . . . 74.2(2) ?
Au1 P1 C8 C13 . . . . -159.25(19) ?
C13 C8 C9 C10 . . . . -1.4(4) ?
P1 C8 C9 C10 . . . . 173.3(2) ?
C8 C9 C10 C11 . . . . 1.9(5) ?
C9 C10 C11 C12 . . . . -1.5(5) ?
C10 C11 C12 C13 . . . . 0.7(5) ?
C11 C12 C13 C8 . . . . -0.3(5) ?
C9 C8 C13 C12 . . . . 0.6(4) ?
P1 C8 C13 C12 . . . . -174.1(2) ?
C8 P1 C14 C19 . . . . 116.6(2) ?
C7 P1 C14 C19 . . . . 6.5(3) ?
Au1 P1 C14 C19 . . . . -117.6(2) ?
C8 P1 C14 C15 . . . . -64.5(2) ?
C7 P1 C14 C15 . . . . -174.6(2) ?
Au1 P1 C14 C15 . . . . 61.3(2) ?
C19 C14 C15 C16 . . . . -0.6(5) ?
P1 C14 C15 C16 . . . . -179.6(2) ?
C14 C15 C16 C17 . . . . 0.1(5) ?
C15 C16 C17 C18 . . . . 0.7(5) ?
C16 C17 C18 C19 . . . . -0.9(5) ?
C15 C14 C19 C18 . . . . 0.4(4) ?
P1 C14 C19 C18 . . . . 179.2(2) ?
C17 C18 C19 C14 . . . . 0.4(5) ?
